data_7021352
loop_
_publ_author_name
'Anselmo, Daniele'
'Gramage-Doria, Rafael'
'Besset, Tatiana'
'Esc\'arcega-Bobadilla, Martha V'
'Salassa, Giovanni'
'Escudero-Ad\'an, Eduardo C'
'Mart\'inez Belmonte, Marta'
'Martin, Eddy'
'Reek, Joost N. H.'
'Kleij, Arjan W.'

_publ_section_title
;
 Supramolecular bulky phosphines comprising
 1,3,5-triaza-7-phosphaadamantane and Zn(salphen)s: structural features
 and application in hydrosilylation catalysis.
;
_journal_issue 21
_journal_name_full 'Dalton transactions (Cambridge, England : 2003)'
_journal_page_first 7595
_journal_page_last 7603
_journal_paper_doi 10.1039/c3dt00078h
_journal_volume 42
_journal_year 2013
_chemical_formula_sum 'C78 H72.5 F6 N9 O6.25 P Zn3'
_chemical_formula_weight 1577.03
_chemical_name_systematic
;
?
;
_space_group_IT_number 15
_symmetry_cell_setting monoclinic
_symmetry_space_group_name_Hall '-C 2yc'
_symmetry_space_group_name_H-M 'C 1 2/c 1'
_atom_sites_solution_hydrogens geom
_atom_sites_solution_primary direct
_atom_sites_solution_secondary difmap
_audit_creation_method SHELXL-97
_cell_angle_alpha 90.00
_cell_angle_beta 105.4820(10)
_cell_angle_gamma 90.00
_cell_formula_units_Z 8
_cell_length_a 18.1552(4)
_cell_length_b 31.5457(8)
_cell_length_c 25.2433(7)
_cell_measurement_reflns_used 4311
_cell_measurement_temperature 100(2)
_cell_measurement_theta_max 65.97
_cell_measurement_theta_min 2.89
_cell_volume 13932.7(6)
_computing_cell_refinement 'Bruker APEX2 v2011.4-0'
_computing_data_collection 'Bruker APEX2 v2011.4-0'
_computing_data_reduction 'Bruker SAINT V7.60A'
_computing_molecular_graphics 'Bruker SHELXTL'
_computing_publication_material 'Bruker SHELXTL'
_computing_structure_refinement 'SHELXS-97 (Sheldrick, 2008)'
_computing_structure_solution Sir2011
_diffrn_ambient_temperature 100(2)
_diffrn_detector_area_resol_mean 512
_diffrn_detector_type '4K CCD area detector APEX II'
_diffrn_measured_fraction_theta_full 0.952
_diffrn_measured_fraction_theta_max 0.952
_diffrn_measurement_device_type 'APEX DUO Kappa 4-axis goniometer'
_diffrn_measurement_method
;
Fullsphere data collection, phi and omega scans
;
_diffrn_measurement_specimen_support 'magnetic support whith MicroMount'
_diffrn_radiation_monochromator 'Quazar MX Multilayer Optics'
_diffrn_radiation_type CuK\a
_diffrn_radiation_wavelength 1.54178
_diffrn_reflns_av_R_equivalents 0.0000
_diffrn_reflns_av_sigmaI/netI 0.0414
_diffrn_reflns_limit_h_max 20
_diffrn_reflns_limit_h_min -21
_diffrn_reflns_limit_k_max 37
_diffrn_reflns_limit_k_min 0
_diffrn_reflns_limit_l_max 29
_diffrn_reflns_limit_l_min 0
_diffrn_reflns_number 15899
_diffrn_reflns_theta_full 66.71
_diffrn_reflns_theta_max 66.71
_diffrn_reflns_theta_min 2.80
_diffrn_source 'Micorfocus source E025 IuS'
_diffrn_source_current 0.65
_diffrn_source_power 50
_diffrn_source_size '0.2 mm x 0.2 mm fine focus'
_diffrn_source_type 'Bruker APEX DUO'
_exptl_absorpt_coefficient_mu 2.082
_exptl_absorpt_correction_T_max 0.9031
_exptl_absorpt_correction_T_min 0.8189
_exptl_absorpt_correction_type empirical
_exptl_absorpt_process_details
;
TWINABS Version 2008/0 Bruker-Nonius
Blessing, Acta Cryst. (1995) A51 33-38
;
_exptl_crystal_colour orange
_exptl_crystal_density_diffrn 1.504
_exptl_crystal_density_method 'not measured'
_exptl_crystal_description block
_exptl_crystal_F_000 6500
_exptl_crystal_size_max 0.10
_exptl_crystal_size_mid 0.10
_exptl_crystal_size_min 0.05
_refine_diff_density_max 0.513
_refine_diff_density_min -0.556
_refine_diff_density_rms 0.103
_refine_ls_extinction_method none
_refine_ls_goodness_of_fit_ref 1.147
_refine_ls_hydrogen_treatment noref
_refine_ls_matrix_type full
_refine_ls_number_parameters 938
_refine_ls_number_reflns 16047
_refine_ls_number_restraints 6
_refine_ls_restrained_S_all 1.146
_refine_ls_R_factor_all 0.0531
_refine_ls_R_factor_gt 0.0497
_refine_ls_shift/su_max 0.001
_refine_ls_shift/su_mean 0.000
_refine_ls_structure_factor_coef Fsqd
_refine_ls_weighting_details 'calc w=1/[\s^2^(Fo^2^)+(0.0638P)^2^+88.7886P] where P=(Fo^2^+2Fc^2^)/3'
_refine_ls_weighting_scheme calc
_refine_ls_wR_factor_gt 0.1436
_refine_ls_wR_factor_ref 0.1487
_reflns_number_gt 15195
_reflns_number_total 16047
_reflns_threshold_expression >2sigma(I)
_cod_data_source_file c3dt00078h.txt
_cod_data_source_block cu_ak993_05
_cod_depositor_comments
;
The following automatic conversions were performed:
'_diffrn_measurement_specimen_suppport' tag replaced with
'_diffrn_measurement_specimen_support'.

Automatic conversion script
Id: cif_correct_tags 1440 2010-10-19 06:21:57Z saulius 

The following automatic conversions were performed:

'_symmetry_cell_setting' value 'Monoclinic' changed to 'monoclinic'
according to /home/saulius/struct/CIF-dictionaries/cif_core.dic
dictionary named 'cif_core.dic' version 2.4.2 from 2011-04-26.

Automatic conversion script
Id: cif_fix_values 1891 2012-01-12 08:04:46Z andrius 
;
_cod_original_sg_symbol_H-M C2/c
_cod_original_formula_sum 'C78 H72.50 F6 N9 O6.25 P Zn3'
_cod_database_code 7021352

loop_
_symmetry_equiv_pos_as_xyz
'x, y, z'
'-x, y, -z+1/2'
'x+1/2, y+1/2, z'
'-x+1/2, y+1/2, -z+1/2'
'-x, -y, -z'
'x, -y, z-1/2'
'-x+1/2, -y+1/2, -z'
'x+1/2, -y+1/2, z-1/2'

loop_
_atom_site_label
_atom_site_type_symbol
_atom_site_fract_x
_atom_site_fract_y
_atom_site_fract_z
_atom_site_U_iso_or_equiv
_atom_site_adp_type
_atom_site_occupancy
_atom_site_symmetry_multiplicity
_atom_site_calc_flag
_atom_site_refinement_flags
_atom_site_disorder_assembly
_atom_site_disorder_group
Zn1 Zn -0.02543(3) 0.937251(18) 0.07319(3) 0.01769(15) Uani 1 1 d . . .
Zn2 Zn 0.21234(3) 0.802438(18) 0.07981(2) 0.01760(15) Uani 1 1 d . . .
Zn3 Zn -0.10863(3) 0.754664(18) 0.07312(2) 0.01728(15) Uani 1 1 d . . .
P1 P 0.07186(7) 0.83312(4) 0.20975(5) 0.0183(2) Uani 1 1 d . . .
N1 N 0.0521(2) 0.95552(11) 0.02845(16) 0.0187(8) Uani 1 1 d . . .
N2 N -0.0838(2) 0.91859(11) -0.00548(16) 0.0197(9) Uani 1 1 d . . .
N3 N 0.1777(2) 0.74600(12) 0.03516(16) 0.0191(8) Uani 1 1 d . . .
N4 N 0.1738(2) 0.82530(12) -0.00019(16) 0.0195(8) Uani 1 1 d . . .
N5 N -0.1989(2) 0.79340(11) 0.02731(16) 0.0178(8) Uani 1 1 d . . .
N6 N -0.0973(2) 0.74779(12) -0.00592(16) 0.0174(8) Uani 1 1 d . . .
N7 N 0.0188(2) 0.87591(11) 0.10888(15) 0.0150(8) Uani 1 1 d . . .
N8 N 0.1147(2) 0.81964(11) 0.11160(15) 0.0158(8) Uani 1 1 d . . .
N9 N -0.0181(2) 0.80069(11) 0.10931(15) 0.0147(8) Uani 1 1 d . . .
O1 O 0.02692(17) 0.97449(10) 0.13349(13) 0.0212(7) Uani 1 1 d . . .
O2 O -0.12284(17) 0.93490(10) 0.09402(13) 0.0222(7) Uani 1 1 d . . .
O3 O 0.27049(18) 0.76878(9) 0.14267(13) 0.0220(7) Uani 1 1 d . . .
O4 O 0.26719(17) 0.85598(9) 0.10082(14) 0.0211(7) Uani 1 1 d . . .
O5 O -0.15591(17) 0.75483(10) 0.13437(13) 0.0198(7) Uani 1 1 d . . .
O6 O -0.04523(18) 0.70367(9) 0.09483(13) 0.0207(7) Uani 1 1 d . . .
F1 F 0.07535(17) 1.02097(10) 0.22315(12) 0.0336(7) Uani 1 1 d . . .
F2 F 0.30088(16) 1.05845(10) 0.17673(12) 0.0335(7) Uani 1 1 d . . .
F3 F 0.36665(17) 0.73759(9) 0.23341(12) 0.0340(7) Uani 1 1 d . . .
F4 F 0.2888(2) 0.59821(9) 0.18315(14) 0.0401(8) Uani 1 1 d . . .
F5 F -0.18960(15) 0.74858(9) 0.23018(11) 0.0268(6) Uani 1 1 d . . .
F6 F -0.38129(16) 0.85253(9) 0.17951(12) 0.0314(7) Uani 1 1 d . . .
C1 C 0.0923(3) 0.99398(14) 0.1403(2) 0.0216(11) Uani 1 1 d . . .
C2 C 0.1211(3) 1.01801(15) 0.1886(2) 0.0225(11) Uani 1 1 d . . .
C3 C 0.1886(3) 1.03944(15) 0.2019(2) 0.0247(11) Uani 1 1 d . . .
H3 H 0.2051 1.0552 0.2351 0.030 Uiso 1 1 calc R . .
C4 C 0.2326(3) 1.03700(15) 0.1639(2) 0.0253(11) Uani 1 1 d . . .
C5 C 0.2106(3) 1.01510(15) 0.1166(2) 0.0229(11) Uani 1 1 d . . .
H5 H 0.2424 1.0142 0.0923 0.027 Uiso 1 1 calc R . .
C6 C 0.1392(3) 0.99314(14) 0.1032(2) 0.0200(10) Uani 1 1 d . . .
C7 C 0.1166(3) 0.97506(13) 0.0495(2) 0.0199(10) Uani 1 1 d . . .
H7 H 0.1513 0.9774 0.0274 0.024 Uiso 1 1 calc R . .
C8 C 0.0324(3) 0.94019(14) -0.02663(19) 0.0190(10) Uani 1 1 d . . .
C9 C 0.0752(3) 0.94655(14) -0.0645(2) 0.0221(11) Uani 1 1 d . . .
H9 H 0.1204 0.9632 -0.0547 0.027 Uiso 1 1 calc R . .
C10 C 0.0517(3) 0.92862(15) -0.1165(2) 0.0251(11) Uani 1 1 d . . .
H10 H 0.0807 0.9331 -0.1422 0.030 Uiso 1 1 calc R . .
C11 C -0.0145(3) 0.90395(15) -0.1310(2) 0.0246(11) Uani 1 1 d . . .
H11 H -0.0290 0.8905 -0.1660 0.030 Uiso 1 1 calc R . .
C12 C -0.0589(3) 0.89898(15) -0.0947(2) 0.0225(11) Uani 1 1 d . . .
H12 H -0.1042 0.8824 -0.1049 0.027 Uiso 1 1 calc R . .
C13 C -0.0377(3) 0.91809(14) -0.0433(2) 0.0207(10) Uani 1 1 d . . .
C14 C -0.1573(3) 0.91553(13) -0.0235(2) 0.0192(10) Uani 1 1 d . . .
H14 H -0.1768 0.9085 -0.0613 0.023 Uiso 1 1 calc R . .
C15 C -0.2124(2) 0.92148(13) 0.00702(19) 0.0173(10) Uani 1 1 d . . .
C16 C -0.2901(3) 0.91882(14) -0.0241(2) 0.0217(11) Uani 1 1 d . . .
H16 H -0.3019 0.9127 -0.0623 0.026 Uiso 1 1 calc R . .
C17 C -0.3478(3) 0.92496(14) 0.0004(2) 0.0235(11) Uani 1 1 d . . .
H17 H -0.3997 0.9215 -0.0198 0.028 Uiso 1 1 calc R . .
C18 C -0.3285(3) 0.93650(15) 0.0565(2) 0.0233(11) Uani 1 1 d . . .
H18 H -0.3689 0.9417 0.0730 0.028 Uiso 1 1 calc R . .
C19 C -0.2553(3) 0.94061(14) 0.0884(2) 0.0209(10) Uani 1 1 d . . .
C20 C -0.1935(2) 0.93239(14) 0.0638(2) 0.0200(10) Uani 1 1 d . . .
C21 C -0.2380(3) 0.95682(15) 0.1478(2) 0.0220(10) Uani 1 1 d . . .
C22 C -0.1910(3) 0.92445(16) 0.1893(2) 0.0298(12) Uani 1 1 d . . .
H22A H -0.2209 0.8984 0.1881 0.045 Uiso 1 1 calc R . .
H22B H -0.1790 0.9365 0.2264 0.045 Uiso 1 1 calc R . .
H22C H -0.1435 0.9179 0.1796 0.045 Uiso 1 1 calc R . .
C23 C -0.1920(3) 0.99867(15) 0.1522(2) 0.0298(12) Uani 1 1 d . . .
H23A H -0.1437 0.9933 0.1429 0.045 Uiso 1 1 calc R . .
H23B H -0.1812 1.0096 0.1898 0.045 Uiso 1 1 calc R . .
H23C H -0.2219 1.0196 0.1266 0.045 Uiso 1 1 calc R . .
C24 C -0.3114(3) 0.96675(19) 0.1649(2) 0.0333(13) Uani 1 1 d . . .
H24A H -0.3439 0.9857 0.1377 0.050 Uiso 1 1 calc R . .
H24B H -0.2981 0.9805 0.2010 0.050 Uiso 1 1 calc R . .
H24C H -0.3390 0.9403 0.1668 0.050 Uiso 1 1 calc R . .
C25 C 0.2724(3) 0.72802(15) 0.1492(2) 0.0233(11) Uani 1 1 d . . .
C26 C 0.3219(3) 0.71030(16) 0.1975(2) 0.0262(11) Uani 1 1 d . . .
C27 C 0.3279(3) 0.66789(16) 0.2093(2) 0.0305(12) Uani 1 1 d . . .
H27 H 0.3617 0.6576 0.2423 0.037 Uiso 1 1 calc R . .
C28 C 0.2832(3) 0.64057(16) 0.1715(2) 0.0307(12) Uani 1 1 d . . .
C29 C 0.2342(3) 0.65405(16) 0.1236(2) 0.0254(11) Uani 1 1 d . . .
H29 H 0.2036 0.6342 0.0990 0.030 Uiso 1 1 calc R . .
C30 C 0.2294(3) 0.69760(15) 0.1111(2) 0.0217(10) Uani 1 1 d . . .
C31 C 0.1842(2) 0.70844(14) 0.0568(2) 0.0195(10) Uani 1 1 d . . .
H31 H 0.1568 0.6861 0.0348 0.023 Uiso 1 1 calc R . .
C32 C 0.1369(2) 0.75254(15) -0.0207(2) 0.0196(10) Uani 1 1 d . . .
C33 C 0.1066(3) 0.72148(15) -0.0590(2) 0.0241(11) Uani 1 1 d . . .
H33 H 0.1150 0.6925 -0.0489 0.029 Uiso 1 1 calc R . .
C34 C 0.0644(3) 0.73163(16) -0.1115(2) 0.0260(11) Uani 1 1 d . . .
H34 H 0.0433 0.7098 -0.1370 0.031 Uiso 1 1 calc R . .
C35 C 0.0530(3) 0.77379(17) -0.1270(2) 0.0259(11) Uani 1 1 d . . .
H35 H 0.0225 0.7808 -0.1628 0.031 Uiso 1 1 calc R . .
C36 C 0.0860(3) 0.80572(16) -0.0907(2) 0.0237(11) Uani 1 1 d . . .
H36 H 0.0784 0.8346 -0.1016 0.028 Uiso 1 1 calc R . .
C37 C 0.1305(3) 0.79529(14) -0.0378(2) 0.0203(10) Uani 1 1 d . . .
C38 C 0.1952(3) 0.86047(14) -0.0173(2) 0.0194(10) Uani 1 1 d . . .
H38 H 0.1758 0.8665 -0.0554 0.023 Uiso 1 1 calc R . .
C39 C 0.2453(3) 0.89151(14) 0.0152(2) 0.0191(10) Uani 1 1 d . . .
C40 C 0.2621(3) 0.92692(14) -0.0147(2) 0.0220(11) Uani 1 1 d . . .
H40 H 0.2401 0.9286 -0.0533 0.026 Uiso 1 1 calc R . .
C41 C 0.3095(3) 0.95827(15) 0.0115(2) 0.0272(12) Uani 1 1 d . . .
H41 H 0.3206 0.9818 -0.0085 0.033 Uiso 1 1 calc R . .
C42 C 0.3418(3) 0.95525(15) 0.0688(2) 0.0264(12) Uani 1 1 d . . .
H42 H 0.3742 0.9775 0.0866 0.032 Uiso 1 1 calc R . .
C43 C 0.3290(3) 0.92186(14) 0.1002(2) 0.0229(11) Uani 1 1 d . . .
C44 C 0.2788(2) 0.88819(14) 0.0722(2) 0.0192(10) Uani 1 1 d . . .
C45 C 0.3662(3) 0.91944(16) 0.1618(2) 0.0313(13) Uani 1 1 d . . .
C46 C 0.3039(3) 0.91733(17) 0.1933(2) 0.0334(13) Uani 1 1 d . . .
H46A H 0.2708 0.9423 0.1842 0.050 Uiso 1 1 calc R . .
H46B H 0.3282 0.9167 0.2329 0.050 Uiso 1 1 calc R . .
H46C H 0.2732 0.8916 0.1825 0.050 Uiso 1 1 calc R . .
C47 C 0.4176(3) 0.87963(19) 0.1761(3) 0.0466(17) Uani 1 1 d . . .
H47A H 0.4406 0.8785 0.2158 0.070 Uiso 1 1 calc R . .
H47B H 0.4580 0.8810 0.1571 0.070 Uiso 1 1 calc R . .
H47C H 0.3866 0.8542 0.1643 0.070 Uiso 1 1 calc R . .
C48 C 0.4164(4) 0.95895(18) 0.1833(3) 0.0432(15) Uani 1 1 d . . .
H48A H 0.3838 0.9841 0.1794 0.065 Uiso 1 1 calc R . .
H48B H 0.4538 0.9628 0.1620 0.065 Uiso 1 1 calc R . .
H48C H 0.4432 0.9549 0.2222 0.065 Uiso 1 1 calc R . .
C49 C -0.2093(2) 0.77933(13) 0.14208(19) 0.0168(10) Uani 1 1 d . . .
C50 C -0.2290(3) 0.77718(14) 0.19274(19) 0.0208(10) Uani 1 1 d . . .
C51 C -0.2844(2) 0.80075(15) 0.2064(2) 0.0208(10) Uani 1 1 d . . .
H51 H -0.2945 0.7979 0.2413 0.025 Uiso 1 1 calc R . .
C52 C -0.3254(3) 0.82912(15) 0.1672(2) 0.0218(11) Uani 1 1 d . . .
C53 C -0.3105(3) 0.83400(14) 0.1174(2) 0.0207(10) Uani 1 1 d . . .
H53 H -0.3387 0.8540 0.0918 0.025 Uiso 1 1 calc R . .
C54 C -0.2526(2) 0.80910(14) 0.1036(2) 0.0195(10) Uani 1 1 d . . .
C55 C -0.2460(2) 0.81422(13) 0.04883(19) 0.0179(10) Uani 1 1 d . . .
H55 H -0.2785 0.8345 0.0262 0.021 Uiso 1 1 calc R . .
C56 C -0.1977(2) 0.79909(14) -0.02789(19) 0.0184(10) Uani 1 1 d . . .
C57 C -0.2502(3) 0.82357(14) -0.0669(2) 0.0233(11) Uani 1 1 d . . .
H57 H -0.2911 0.8372 -0.0568 0.028 Uiso 1 1 calc R . .
C58 C -0.2430(3) 0.82804(14) -0.11965(19) 0.0214(11) Uani 1 1 d . . .
H58 H -0.2789 0.8447 -0.1456 0.026 Uiso 1 1 calc R . .
C59 C -0.1836(3) 0.80826(15) -0.1350(2) 0.0238(11) Uani 1 1 d . . .
H59 H -0.1778 0.8122 -0.1709 0.029 Uiso 1 1 calc R . .
C60 C -0.1329(3) 0.78286(15) -0.0978(2) 0.0216(10) Uani 1 1 d . . .
H60 H -0.0921 0.7696 -0.1084 0.026 Uiso 1 1 calc R . .
C61 C -0.1410(3) 0.77654(14) -0.04500(19) 0.0196(10) Uani 1 1 d . . .
C62 C -0.0653(2) 0.71557(14) -0.0230(2) 0.0191(10) Uani 1 1 d . . .
H62 H -0.0685 0.7149 -0.0612 0.023 Uiso 1 1 calc R . .
C63 C -0.0256(2) 0.68099(15) 0.0091(2) 0.0200(10) Uani 1 1 d . . .
C64 C 0.0020(3) 0.64944(14) -0.0204(2) 0.0202(10) Uani 1 1 d . . .
H64 H -0.0064 0.6523 -0.0590 0.024 Uiso 1 1 calc R . .
C65 C 0.0405(3) 0.61502(15) 0.0056(2) 0.0244(11) Uani 1 1 d . . .
H65 H 0.0602 0.5944 -0.0143 0.029 Uiso 1 1 calc R . .
C66 C 0.0506(3) 0.61062(14) 0.0623(2) 0.0206(10) Uani 1 1 d . . .
H66 H 0.0780 0.5866 0.0801 0.025 Uiso 1 1 calc R . .
C67 C 0.0228(3) 0.63925(14) 0.0939(2) 0.0204(10) Uani 1 1 d . . .
C68 C -0.0168(3) 0.67612(14) 0.0667(2) 0.0210(11) Uani 1 1 d . . .
C69 C 0.0311(3) 0.63173(15) 0.1555(2) 0.0250(11) Uani 1 1 d . . .
C70 C 0.0741(3) 0.66896(16) 0.1898(2) 0.0288(12) Uani 1 1 d . . .
H70A H 0.0443 0.6950 0.1799 0.043 Uiso 1 1 calc R . .
H70B H 0.1241 0.6724 0.1824 0.043 Uiso 1 1 calc R . .
H70C H 0.0814 0.6630 0.2290 0.043 Uiso 1 1 calc R . .
C71 C -0.0487(3) 0.62695(17) 0.1640(2) 0.0300(12) Uani 1 1 d . . .
H71A H -0.0443 0.6194 0.2023 0.045 Uiso 1 1 calc R . .
H71B H -0.0765 0.6046 0.1398 0.045 Uiso 1 1 calc R . .
H71C H -0.0764 0.6538 0.1552 0.045 Uiso 1 1 calc R . .
C72 C 0.0764(3) 0.59101(16) 0.1758(2) 0.0323(12) Uani 1 1 d . . .
H72A H 0.0832 0.5879 0.2154 0.048 Uiso 1 1 calc R . .
H72B H 0.1266 0.5927 0.1682 0.048 Uiso 1 1 calc R . .
H72C H 0.0484 0.5665 0.1566 0.048 Uiso 1 1 calc R . .
C73 C 0.0871(3) 0.86250(14) 0.09144(19) 0.0174(10) Uani 1 1 d . . .
H73A H 0.0745 0.8627 0.0508 0.021 Uiso 1 1 calc R . .
H73B H 0.1287 0.8832 0.1053 0.021 Uiso 1 1 calc R . .
C74 C 0.0509(2) 0.78934(14) 0.09221(19) 0.0161(9) Uani 1 1 d . . .
H74A H 0.0376 0.7879 0.0516 0.019 Uiso 1 1 calc R . .
H74B H 0.0681 0.7608 0.1066 0.019 Uiso 1 1 calc R . .
C75 C -0.0425(2) 0.84384(13) 0.08917(19) 0.0152(9) Uani 1 1 d . . .
H75A H -0.0878 0.8520 0.1017 0.018 Uiso 1 1 calc R . .
H75B H -0.0577 0.8437 0.0485 0.018 Uiso 1 1 calc R . .
C76 C 0.0365(3) 0.88142(14) 0.16983(19) 0.0188(10) Uani 1 1 d . . .
H76A H -0.0103 0.8911 0.1792 0.023 Uiso 1 1 calc RD . .
H76B H 0.0755 0.9040 0.1811 0.023 Uiso 1 1 calc RD . .
C77 C 0.1433(3) 0.81902(14) 0.17267(19) 0.0189(10) Uani 1 1 d . . .
H77A H 0.1868 0.8390 0.1838 0.023 Uiso 1 1 calc R . .
H77B H 0.1630 0.7903 0.1843 0.023 Uiso 1 1 calc R . .
C78 C -0.0041(3) 0.79727(14) 0.17041(18) 0.0182(10) Uani 1 1 d . . .
H78A H 0.0102 0.7677 0.1816 0.022 Uiso 1 1 calc R . .
H78B H -0.0522 0.8037 0.1801 0.022 Uiso 1 1 calc R . .
O1W O 0.0084 0.9464 0.2542 0.031 Uani 0.25 1 d PU A -1
H1W1 H -0.0053 0.9631 0.2265 0.047 Uiso 0.25 1 d PD B -1
H1W2 H 0.0251 0.9632 0.2816 0.047 Uiso 0.25 1 d P C -1

loop_
_atom_site_aniso_label
_atom_site_aniso_U_11
_atom_site_aniso_U_22
_atom_site_aniso_U_33
_atom_site_aniso_U_23
_atom_site_aniso_U_13
_atom_site_aniso_U_12
Zn1 0.0173(3) 0.0195(3) 0.0159(3) 0.0003(2) 0.0037(2) -0.0003(2)
Zn2 0.0189(3) 0.0196(3) 0.0154(3) 0.0004(2) 0.0064(2) 0.0005(2)
Zn3 0.0192(3) 0.0187(3) 0.0139(3) -0.0009(2) 0.0044(2) -0.0002(2)
P1 0.0199(6) 0.0219(6) 0.0128(6) -0.0006(5) 0.0040(5) 0.0000(4)
N1 0.020(2) 0.0188(19) 0.015(2) -0.0012(16) 0.0014(16) 0.0001(14)
N2 0.024(2) 0.0191(19) 0.017(2) -0.0019(16) 0.0070(17) 0.0003(15)
N3 0.0166(19) 0.0219(19) 0.020(2) -0.0049(16) 0.0063(15) 0.0008(15)
N4 0.021(2) 0.023(2) 0.017(2) -0.0018(16) 0.0086(16) -0.0004(15)
N5 0.0193(19) 0.0179(18) 0.014(2) -0.0001(15) 0.0005(15) -0.0006(15)
N6 0.0184(19) 0.0208(19) 0.014(2) 0.0001(16) 0.0052(15) 0.0006(14)
N7 0.0164(19) 0.0186(18) 0.010(2) 0.0003(15) 0.0044(15) -0.0026(14)
N8 0.0201(19) 0.0191(18) 0.009(2) 0.0016(15) 0.0044(15) 0.0007(14)
N9 0.0162(18) 0.0194(18) 0.009(2) -0.0036(15) 0.0035(14) 0.0003(14)
O1 0.0214(17) 0.0213(16) 0.0214(19) 0.0011(13) 0.0065(13) -0.0024(12)
O2 0.0196(16) 0.0313(17) 0.0165(18) 0.0012(14) 0.0061(13) -0.0010(13)
O3 0.0252(17) 0.0207(16) 0.0199(19) 0.0027(13) 0.0054(14) 0.0006(13)
O4 0.0223(16) 0.0173(15) 0.0232(19) 0.0007(14) 0.0048(14) -0.0026(12)
O5 0.0206(16) 0.0221(16) 0.0181(18) 0.0009(13) 0.0078(13) 0.0006(13)
O6 0.0277(17) 0.0202(16) 0.0169(18) -0.0039(13) 0.0103(14) 0.0029(13)
F1 0.0374(17) 0.0477(18) 0.0169(16) -0.0028(13) 0.0096(13) -0.0100(13)
F2 0.0286(15) 0.0412(17) 0.0303(18) -0.0074(14) 0.0072(13) -0.0164(13)
F3 0.0417(17) 0.0338(16) 0.0221(16) -0.0014(13) 0.0008(13) 0.0134(13)
F4 0.063(2) 0.0240(15) 0.037(2) 0.0122(13) 0.0193(16) 0.0111(14)
F5 0.0328(15) 0.0292(14) 0.0181(16) 0.0039(12) 0.0066(12) 0.0048(11)
F6 0.0288(15) 0.0384(16) 0.0305(18) 0.0012(13) 0.0143(13) 0.0088(12)
C1 0.025(2) 0.019(2) 0.020(3) 0.0056(19) 0.004(2) 0.0003(18)
C2 0.031(3) 0.024(2) 0.013(3) 0.0012(19) 0.007(2) -0.0002(19)
C3 0.028(3) 0.028(3) 0.015(3) -0.002(2) 0.002(2) -0.001(2)
C4 0.020(2) 0.026(2) 0.026(3) 0.003(2) 0.000(2) -0.0048(19)
C5 0.024(2) 0.024(2) 0.020(3) -0.001(2) 0.006(2) -0.0002(19)
C6 0.021(2) 0.019(2) 0.020(3) 0.0028(19) 0.006(2) -0.0011(17)
C7 0.023(2) 0.016(2) 0.023(3) 0.0001(19) 0.010(2) 0.0007(17)
C8 0.020(2) 0.018(2) 0.017(3) 0.0016(19) 0.0019(19) 0.0032(17)
C9 0.025(2) 0.021(2) 0.018(3) 0.0021(19) 0.003(2) 0.0032(18)
C10 0.027(3) 0.025(2) 0.026(3) 0.003(2) 0.011(2) 0.0039(19)
C11 0.030(3) 0.023(2) 0.018(3) -0.003(2) 0.003(2) 0.0010(19)
C12 0.025(2) 0.025(2) 0.018(3) 0.000(2) 0.005(2) -0.0011(18)
C13 0.021(2) 0.019(2) 0.024(3) 0.007(2) 0.010(2) 0.0002(18)
C14 0.026(3) 0.016(2) 0.014(3) -0.0003(18) 0.004(2) -0.0004(17)
C15 0.016(2) 0.017(2) 0.017(3) 0.0035(18) 0.0017(19) -0.0017(16)
C16 0.021(2) 0.021(2) 0.020(3) 0.001(2) 0.002(2) -0.0018(18)
C17 0.018(2) 0.023(2) 0.027(3) 0.005(2) 0.000(2) -0.0014(17)
C18 0.025(3) 0.021(2) 0.028(3) 0.002(2) 0.015(2) -0.0020(19)
C19 0.028(3) 0.021(2) 0.015(3) 0.0045(19) 0.008(2) 0.0020(18)
C20 0.018(2) 0.019(2) 0.019(3) 0.0052(19) -0.002(2) -0.0013(17)
C21 0.023(2) 0.028(2) 0.017(3) -0.003(2) 0.009(2) -0.0022(19)
C22 0.029(3) 0.032(3) 0.025(3) 0.000(2) 0.001(2) -0.005(2)
C23 0.035(3) 0.026(3) 0.030(3) -0.003(2) 0.011(2) -0.003(2)
C24 0.029(3) 0.051(3) 0.024(3) 0.002(3) 0.015(2) 0.004(2)
C25 0.024(2) 0.028(3) 0.021(3) 0.001(2) 0.012(2) 0.0068(19)
C26 0.034(3) 0.028(3) 0.019(3) -0.006(2) 0.011(2) 0.007(2)
C27 0.043(3) 0.034(3) 0.020(3) 0.007(2) 0.018(2) 0.015(2)
C28 0.044(3) 0.024(3) 0.031(3) 0.006(2) 0.023(3) 0.007(2)
C29 0.032(3) 0.024(2) 0.025(3) 0.004(2) 0.016(2) 0.003(2)
C30 0.020(2) 0.026(2) 0.021(3) 0.001(2) 0.0093(19) 0.0041(18)
C31 0.016(2) 0.019(2) 0.025(3) 0.0008(19) 0.0092(19) 0.0023(17)
C32 0.017(2) 0.026(2) 0.018(3) -0.002(2) 0.0090(19) 0.0004(18)
C33 0.027(3) 0.025(2) 0.024(3) -0.004(2) 0.014(2) -0.0059(19)
C34 0.023(3) 0.036(3) 0.023(3) -0.012(2) 0.014(2) -0.009(2)
C35 0.023(3) 0.041(3) 0.015(3) -0.002(2) 0.008(2) -0.004(2)
C36 0.023(2) 0.032(3) 0.017(3) 0.002(2) 0.0065(19) -0.0006(19)
C37 0.023(2) 0.023(2) 0.019(3) -0.0025(19) 0.013(2) 0.0004(18)
C38 0.020(2) 0.027(2) 0.014(3) -0.0005(19) 0.0089(19) 0.0049(18)
C39 0.019(2) 0.020(2) 0.021(3) -0.0008(19) 0.0098(19) 0.0016(17)
C40 0.027(3) 0.022(2) 0.021(3) 0.0023(19) 0.013(2) 0.0061(18)
C41 0.028(3) 0.021(2) 0.037(3) 0.005(2) 0.017(2) 0.0033(19)
C42 0.021(2) 0.019(2) 0.038(3) -0.002(2) 0.006(2) -0.0012(18)
C43 0.021(2) 0.022(2) 0.029(3) -0.002(2) 0.011(2) 0.0011(18)
C44 0.013(2) 0.022(2) 0.023(3) -0.001(2) 0.0064(19) 0.0015(17)
C45 0.030(3) 0.028(3) 0.027(3) -0.003(2) -0.006(2) -0.004(2)
C46 0.050(3) 0.034(3) 0.014(3) -0.004(2) 0.004(2) 0.001(2)
C47 0.032(3) 0.044(3) 0.050(4) -0.001(3) -0.014(3) 0.006(2)
C48 0.048(3) 0.037(3) 0.034(3) -0.007(3) -0.009(3) -0.008(3)
C49 0.019(2) 0.017(2) 0.015(3) -0.0016(18) 0.0059(19) -0.0078(17)
C50 0.023(2) 0.022(2) 0.015(3) -0.0005(19) 0.0002(19) -0.0041(18)
C51 0.020(2) 0.027(2) 0.017(3) -0.004(2) 0.0077(19) -0.0040(18)
C52 0.021(2) 0.026(2) 0.021(3) -0.006(2) 0.011(2) -0.0026(18)
C53 0.020(2) 0.021(2) 0.021(3) 0.0005(19) 0.005(2) -0.0032(17)
C54 0.019(2) 0.020(2) 0.018(3) -0.0001(19) 0.0027(19) -0.0036(17)
C55 0.019(2) 0.015(2) 0.019(3) -0.0001(18) 0.0046(19) -0.0036(17)
C56 0.019(2) 0.021(2) 0.014(3) -0.0022(18) 0.0020(18) -0.0040(17)
C57 0.027(3) 0.019(2) 0.018(3) -0.0027(19) -0.003(2) -0.0008(18)
C58 0.025(3) 0.021(2) 0.016(3) 0.0058(19) 0.0004(19) -0.0050(18)
C59 0.030(3) 0.024(2) 0.017(3) -0.004(2) 0.005(2) -0.0086(19)
C60 0.023(2) 0.025(2) 0.018(3) -0.002(2) 0.008(2) -0.0030(18)
C61 0.023(2) 0.019(2) 0.015(3) -0.0013(18) 0.0032(19) -0.0055(17)
C62 0.019(2) 0.022(2) 0.016(3) -0.0038(19) 0.0041(18) -0.0061(18)
C63 0.017(2) 0.023(2) 0.019(3) -0.0032(19) 0.0033(19) -0.0011(17)
C64 0.024(2) 0.022(2) 0.016(3) -0.0034(19) 0.0074(19) -0.0042(18)
C65 0.020(2) 0.025(2) 0.028(3) -0.007(2) 0.006(2) -0.0028(18)
C66 0.023(2) 0.019(2) 0.021(3) -0.0004(19) 0.008(2) 0.0013(17)
C67 0.017(2) 0.023(2) 0.022(3) 0.001(2) 0.0059(19) 0.0009(17)
C68 0.018(2) 0.023(2) 0.021(3) -0.002(2) 0.0051(19) -0.0048(18)
C69 0.030(3) 0.026(2) 0.019(3) 0.002(2) 0.007(2) 0.006(2)
C70 0.032(3) 0.035(3) 0.019(3) 0.000(2) 0.006(2) 0.007(2)
C71 0.033(3) 0.033(3) 0.026(3) 0.000(2) 0.012(2) 0.001(2)
C72 0.044(3) 0.031(3) 0.021(3) 0.003(2) 0.008(2) 0.006(2)
C73 0.019(2) 0.020(2) 0.013(2) 0.0016(18) 0.0044(18) 0.0011(17)
C74 0.021(2) 0.019(2) 0.010(2) -0.0016(18) 0.0086(18) 0.0009(17)
C75 0.014(2) 0.016(2) 0.017(3) 0.0004(18) 0.0061(18) -0.0028(16)
C76 0.023(2) 0.022(2) 0.011(2) -0.0030(18) 0.0042(18) 0.0000(18)
C77 0.024(2) 0.022(2) 0.010(2) 0.0020(18) 0.0019(18) -0.0001(18)
C78 0.024(2) 0.019(2) 0.013(3) 0.0022(18) 0.0068(19) -0.0010(17)
O1W 0.036 0.033 0.026 0.006 0.012 0.001

loop_
_atom_type_symbol
_atom_type_description
_atom_type_scat_dispersion_real
_atom_type_scat_dispersion_imag
_atom_type_scat_source
C C 0.0181 0.0091 'International Tables Vol C Tables 4.2.6.8 and 6.1.1.4'
H H 0.0000 0.0000 'International Tables Vol C Tables 4.2.6.8 and 6.1.1.4'
N N 0.0311 0.0180 'International Tables Vol C Tables 4.2.6.8 and 6.1.1.4'
O O 0.0492 0.0322 'International Tables Vol C Tables 4.2.6.8 and 6.1.1.4'
F F 0.0727 0.0534 'International Tables Vol C Tables 4.2.6.8 and 6.1.1.4'
P P 0.2955 0.4335 'International Tables Vol C Tables 4.2.6.8 and 6.1.1.4'
Zn Zn -1.5491 0.6778 'International Tables Vol C Tables 4.2.6.8 and 6.1.1.4'

loop_
_geom_angle_atom_site_label_1
_geom_angle_atom_site_label_2
_geom_angle_atom_site_label_3
_geom_angle
O1 Zn1 O2 95.68(14)
O1 Zn1 N2 159.16(14)
O2 Zn1 N2 88.81(14)
O1 Zn1 N1 89.85(14)
O2 Zn1 N1 157.88(14)
N2 Zn1 N1 78.93(15)
O1 Zn1 N7 99.31(13)
O2 Zn1 N7 96.47(14)
N2 Zn1 N7 100.39(14)
N1 Zn1 N7 103.76(14)
O4 Zn2 O3 97.03(13)
O4 Zn2 N4 88.79(14)
O3 Zn2 N4 159.89(15)
O4 Zn2 N3 158.17(15)
O3 Zn2 N3 89.70(14)
N4 Zn2 N3 78.41(15)
O4 Zn2 N8 95.14(14)
O3 Zn2 N8 98.64(14)
N4 Zn2 N8 99.99(14)
N3 Zn2 N8 104.39(14)
O5 Zn3 O6 97.43(13)
O5 Zn3 N6 159.71(13)
O6 Zn3 N6 88.95(14)
O5 Zn3 N5 89.48(14)
O6 Zn3 N5 158.60(13)
N6 Zn3 N5 78.24(15)
O5 Zn3 N9 96.12(13)
O6 Zn3 N9 96.16(13)
N6 Zn3 N9 102.34(14)
N5 Zn3 N9 103.24(13)
C76 P1 C77 96.4(2)
C76 P1 C78 96.4(2)
C77 P1 C78 96.0(2)
C7 N1 C8 121.5(4)
C7 N1 Zn1 124.5(3)
C8 N1 Zn1 113.6(3)
C14 N2 C13 119.8(4)
C14 N2 Zn1 125.1(3)
C13 N2 Zn1 113.8(3)
C31 N3 C32 121.0(4)
C31 N3 Zn2 124.4(3)
C32 N3 Zn2 114.2(3)
C38 N4 C37 120.8(4)
C38 N4 Zn2 124.8(3)
C37 N4 Zn2 113.6(3)
C55 N5 C56 122.1(4)
C55 N5 Zn3 124.0(3)
C56 N5 Zn3 113.4(3)
C62 N6 C61 119.1(4)
C62 N6 Zn3 124.7(3)
C61 N6 Zn3 115.0(3)
C73 N7 C75 108.5(3)
C73 N7 C76 111.7(3)
C75 N7 C76 111.1(3)
C73 N7 Zn1 111.9(3)
C75 N7 Zn1 107.7(2)
C76 N7 Zn1 105.9(3)
C74 N8 C73 108.2(3)
C74 N8 C77 111.1(3)
C73 N8 C77 111.1(3)
C74 N8 Zn2 110.8(3)
C73 N8 Zn2 109.3(3)
C77 N8 Zn2 106.3(3)
C74 N9 C75 108.8(3)
C74 N9 C78 111.1(3)
C75 N9 C78 111.9(3)
C74 N9 Zn3 108.5(3)
C75 N9 Zn3 110.0(2)
C78 N9 Zn3 106.4(3)
C1 O1 Zn1 128.3(3)
C20 O2 Zn1 130.9(3)
C25 O3 Zn2 129.0(3)
C44 O4 Zn2 132.2(3)
C49 O5 Zn3 128.6(3)
C68 O6 Zn3 132.5(3)
O1 C1 C2 118.7(5)
O1 C1 C6 125.9(4)
C2 C1 C6 115.4(4)
F1 C2 C3 118.1(4)
F1 C2 C1 116.2(4)
C3 C2 C1 125.6(5)
C2 C3 C4 116.3(5)
C5 C4 F2 120.0(5)
C5 C4 C3 123.0(4)
F2 C4 C3 117.0(4)
C4 C5 C6 119.8(5)
C1 C6 C7 124.1(4)
C1 C6 C5 119.9(4)
C7 C6 C5 115.7(4)
N1 C7 C6 125.2(5)
C9 C8 C13 119.2(4)
C9 C8 N1 125.3(4)
C13 C8 N1 115.5(4)
C10 C9 C8 120.1(4)
C9 C10 C11 120.1(5)
C12 C11 C10 120.2(5)
C11 C12 C13 120.4(4)
C12 C13 C8 119.7(5)
C12 C13 N2 124.3(4)
C8 C13 N2 115.9(4)
N2 C14 C15 127.3(4)
C16 C15 C20 120.5(4)
C16 C15 C14 115.4(4)
C20 C15 C14 124.0(4)
C17 C16 C15 120.7(5)
C16 C17 C18 118.3(4)
C19 C18 C17 124.0(5)
C18 C19 C20 118.4(5)
C18 C19 C21 121.4(4)
C20 C19 C21 120.0(4)
O2 C20 C15 122.5(4)
O2 C20 C19 119.5(4)
C15 C20 C19 118.0(4)
C19 C21 C24 112.0(4)
C19 C21 C22 111.9(4)
C24 C21 C22 107.9(4)
C19 C21 C23 108.6(4)
C24 C21 C23 107.3(4)
C22 C21 C23 109.0(4)
O3 C25 C26 119.2(4)
O3 C25 C30 126.0(4)
C26 C25 C30 114.7(4)
F3 C26 C27 118.6(4)
F3 C26 C25 117.0(4)
C27 C26 C25 124.5(5)
C26 C27 C28 117.6(5)
C29 C28 F4 119.3(5)
C29 C28 C27 122.9(5)
F4 C28 C27 117.8(5)
C28 C29 C30 119.3(5)
C29 C30 C25 120.9(4)
C29 C30 C31 115.5(4)
C25 C30 C31 123.4(4)
N3 C31 C30 125.6(4)
C33 C32 C37 118.6(4)
C33 C32 N3 126.5(4)
C37 C32 N3 114.8(4)
C34 C33 C32 121.5(5)
C33 C34 C35 119.8(5)
C36 C35 C34 120.3(5)
C35 C36 C37 119.8(5)
C36 C37 C32 119.6(4)
C36 C37 N4 123.8(4)
C32 C37 N4 116.5(4)
N4 C38 C39 126.6(4)
C44 C39 C40 120.3(4)
C44 C39 C38 124.7(4)
C40 C39 C38 115.0(4)
C41 C40 C39 120.6(5)
C40 C41 C42 119.0(5)
C43 C42 C41 123.7(4)
C42 C43 C44 117.4(5)
C42 C43 C45 122.0(4)
C44 C43 C45 120.6(4)
O4 C44 C39 122.5(4)
O4 C44 C43 118.5(4)
C39 C44 C43 119.0(4)
C43 C45 C47 110.7(5)
C43 C45 C46 109.9(4)
C47 C45 C46 108.8(5)
C43 C45 C48 112.1(5)
C47 C45 C48 108.0(4)
C46 C45 C48 107.2(5)
O5 C49 C50 119.1(4)
O5 C49 C54 126.1(4)
C50 C49 C54 114.9(4)
F5 C50 C51 118.1(4)
F5 C50 C49 116.4(4)
C51 C50 C49 125.5(4)
C50 C51 C52 117.3(5)
F6 C52 C53 119.7(4)
F6 C52 C51 118.5(4)
C53 C52 C51 121.8(4)
C52 C53 C54 120.3(4)
C49 C54 C55 124.1(4)
C49 C54 C53 120.1(4)
C55 C54 C53 115.6(4)
N5 C55 C54 125.4(4)
C57 C56 C61 118.5(4)
C57 C56 N5 125.1(4)
C61 C56 N5 116.3(4)
C58 C57 C56 120.8(5)
C57 C58 C59 120.3(4)
C60 C59 C58 119.9(5)
C59 C60 C61 120.7(5)
C60 C61 C56 119.5(4)
C60 C61 N6 125.1(4)
C56 C61 N6 115.4(4)
N6 C62 C63 127.6(5)
C64 C63 C68 120.1(4)
C64 C63 C62 115.7(4)
C68 C63 C62 124.1(4)
C65 C64 C63 121.1(5)
C64 C65 C66 118.8(5)
C67 C66 C65 123.7(4)
C66 C67 C68 117.7(5)
C66 C67 C69 121.9(4)
C68 C67 C69 120.4(4)
O6 C68 C63 121.7(4)
O6 C68 C67 119.8(4)
C63 C68 C67 118.5(4)
C71 C69 C72 108.3(4)
C71 C69 C67 108.5(4)
C72 C69 C67 111.3(4)
C71 C69 C70 110.7(4)
C72 C69 C70 107.6(4)
C67 C69 C70 110.4(4)
N8 C73 N7 112.9(4)
N9 C74 N8 113.4(3)
N9 C75 N7 112.5(3)
N7 C76 P1 114.5(3)
N8 C77 P1 115.0(3)
N9 C78 P1 113.9(3)

loop_
_geom_bond_atom_site_label_1
_geom_bond_atom_site_label_2
_geom_bond_distance
Zn1 O1 1.957(3)
Zn1 O2 1.976(3)
Zn1 N2 2.071(4)
Zn1 N1 2.107(4)
Zn1 N7 2.194(4)
Zn2 O4 1.960(3)
Zn2 O3 1.966(3)
Zn2 N4 2.082(4)
Zn2 N3 2.111(4)
Zn2 N8 2.201(4)
Zn3 O5 1.959(3)
Zn3 O6 1.969(3)
Zn3 N6 2.071(4)
Zn3 N5 2.123(4)
Zn3 N9 2.200(3)
P1 C76 1.845(5)
P1 C77 1.845(5)
P1 C78 1.853(4)
N1 C7 1.304(6)
N1 C8 1.425(6)
N2 C14 1.293(6)
N2 C13 1.428(7)
N3 C31 1.296(6)
N3 C32 1.423(6)
N4 C38 1.288(6)
N4 C37 1.420(6)
N5 C55 1.306(6)
N5 C56 1.411(6)
N6 C62 1.300(6)
N6 C61 1.417(6)
N7 C73 1.485(6)
N7 C75 1.487(5)
N7 C76 1.495(6)
N8 C74 1.481(6)
N8 C73 1.484(5)
N8 C77 1.490(6)
N9 C74 1.473(6)
N9 C75 1.479(5)
N9 C78 1.499(6)
O1 C1 1.306(6)
O2 C20 1.309(5)
O3 C25 1.296(6)
O4 C44 1.296(6)
O5 C49 1.295(6)
O6 C68 1.311(6)
F1 C2 1.359(6)
F2 C4 1.372(5)
F3 C26 1.353(6)
F4 C28 1.366(6)
F5 C50 1.363(5)
F6 C52 1.357(6)
C1 C2 1.413(7)
C1 C6 1.425(7)
C2 C3 1.361(7)
C3 C4 1.405(8)
C4 C5 1.344(7)
C5 C6 1.427(6)
C6 C7 1.425(7)
C8 C9 1.399(7)
C8 C13 1.413(6)
C9 C10 1.387(7)
C10 C11 1.396(7)
C11 C12 1.383(7)
C12 C13 1.388(7)
C14 C15 1.429(7)
C15 C16 1.421(6)
C15 C20 1.424(7)
C16 C17 1.366(8)
C17 C18 1.412(7)
C18 C19 1.363(7)
C19 C20 1.442(7)
C19 C21 1.537(7)
C21 C24 1.539(7)
C21 C22 1.545(7)
C21 C23 1.550(7)
C25 C26 1.422(7)
C25 C30 1.433(7)
C26 C27 1.368(7)
C27 C28 1.378(8)
C28 C29 1.363(8)
C29 C30 1.407(7)
C30 C31 1.440(7)
C32 C33 1.383(7)
C32 C37 1.411(7)
C33 C34 1.380(7)
C34 C35 1.386(7)
C35 C36 1.386(7)
C36 C37 1.403(7)
C38 C39 1.436(6)
C39 C44 1.408(7)
C39 C40 1.427(7)
C40 C41 1.360(7)
C41 C42 1.412(8)
C42 C43 1.375(7)
C43 C44 1.453(6)
C43 C45 1.523(7)
C45 C47 1.548(7)
C45 C46 1.549(9)
C45 C48 1.554(7)
C49 C50 1.419(7)
C49 C54 1.427(6)
C50 C51 1.366(7)
C51 C52 1.394(7)
C52 C53 1.362(7)
C53 C54 1.428(7)
C54 C55 1.427(7)
C56 C57 1.404(6)
C56 C61 1.411(7)
C57 C58 1.380(7)
C58 C59 1.387(7)
C59 C60 1.381(7)
C60 C61 1.394(7)
C62 C63 1.433(6)
C63 C64 1.413(7)
C63 C68 1.429(7)
C64 C65 1.361(7)
C65 C66 1.399(7)
C66 C67 1.386(7)
C67 C68 1.441(6)
C67 C69 1.541(7)
C69 C71 1.526(7)
C69 C72 1.538(7)
C69 C70 1.543(7)

loop_
_geom_torsion_atom_site_label_1
_geom_torsion_atom_site_label_2
_geom_torsion_atom_site_label_3
_geom_torsion_atom_site_label_4
_geom_torsion
O1 Zn1 N1 C7 14.9(4)
O2 Zn1 N1 C7 119.8(4)
N2 Zn1 N1 C7 177.3(4)
N7 Zn1 N1 C7 -84.6(4)
O1 Zn1 N1 C8 -172.0(3)
O2 Zn1 N1 C8 -67.2(5)
N2 Zn1 N1 C8 -9.7(3)
N7 Zn1 N1 C8 88.4(3)
O1 Zn1 N2 C14 -94.6(5)
O2 Zn1 N2 C14 8.4(4)
N1 Zn1 N2 C14 -153.1(4)
N7 Zn1 N2 C14 104.7(4)
O1 Zn1 N2 C13 72.2(5)
O2 Zn1 N2 C13 175.1(3)
N1 Zn1 N2 C13 13.6(3)
N7 Zn1 N2 C13 -88.5(3)
O4 Zn2 N3 C31 122.8(4)
O3 Zn2 N3 C31 14.4(4)
N4 Zn2 N3 C31 178.0(4)
N8 Zn2 N3 C31 -84.5(4)
O4 Zn2 N3 C32 -64.9(5)
O3 Zn2 N3 C32 -173.3(3)
N4 Zn2 N3 C32 -9.7(3)
N8 Zn2 N3 C32 87.8(3)
O4 Zn2 N4 C38 6.1(4)
O3 Zn2 N4 C38 -101.3(5)
N3 Zn2 N4 C38 -156.1(4)
N8 Zn2 N4 C38 101.1(4)
O4 Zn2 N4 C37 176.1(3)
O3 Zn2 N4 C37 68.8(5)
N3 Zn2 N4 C37 13.9(3)
N8 Zn2 N4 C37 -88.9(3)
O5 Zn3 N5 C55 15.7(3)
O6 Zn3 N5 C55 125.1(4)
N6 Zn3 N5 C55 179.4(4)
N9 Zn3 N5 C55 -80.5(4)
O5 Zn3 N5 C56 -172.0(3)
O6 Zn3 N5 C56 -62.7(5)
N6 Zn3 N5 C56 -8.3(3)
N9 Zn3 N5 C56 91.8(3)
O5 Zn3 N6 C62 -101.9(5)
O6 Zn3 N6 C62 6.9(4)
N5 Zn3 N6 C62 -155.8(4)
N9 Zn3 N6 C62 103.0(4)
O5 Zn3 N6 C61 65.5(5)
O6 Zn3 N6 C61 174.3(3)
N5 Zn3 N6 C61 11.6(3)
N9 Zn3 N6 C61 -89.6(3)
O1 Zn1 N7 C73 -94.4(3)
O2 Zn1 N7 C73 168.7(3)
N2 Zn1 N7 C73 78.7(3)
N1 Zn1 N7 C73 -2.3(3)
O1 Zn1 N7 C75 146.5(3)
O2 Zn1 N7 C75 49.6(3)
N2 Zn1 N7 C75 -40.3(3)
N1 Zn1 N7 C75 -121.4(3)
O1 Zn1 N7 C76 27.6(3)
O2 Zn1 N7 C76 -69.3(3)
N2 Zn1 N7 C76 -159.3(3)
N1 Zn1 N7 C76 119.7(3)
O4 Zn2 N8 C74 167.8(3)
O3 Zn2 N8 C74 -94.3(3)
N4 Zn2 N8 C74 78.1(3)
N3 Zn2 N8 C74 -2.4(3)
O4 Zn2 N8 C73 48.6(3)
O3 Zn2 N8 C73 146.5(3)
N4 Zn2 N8 C73 -41.1(3)
N3 Zn2 N8 C73 -121.5(3)
O4 Zn2 N8 C77 -71.4(3)
O3 Zn2 N8 C77 26.6(3)
N4 Zn2 N8 C77 -161.0(3)
N3 Zn2 N8 C77 118.5(3)
O5 Zn3 N9 C74 146.2(3)
O6 Zn3 N9 C74 48.0(3)
N6 Zn3 N9 C74 -42.2(3)
N5 Zn3 N9 C74 -122.9(3)
O5 Zn3 N9 C75 -94.8(3)
O6 Zn3 N9 C75 167.0(3)
N6 Zn3 N9 C75 76.7(3)
N5 Zn3 N9 C75 -3.9(3)
O5 Zn3 N9 C78 26.6(3)
O6 Zn3 N9 C78 -71.5(3)
N6 Zn3 N9 C78 -161.8(3)
N5 Zn3 N9 C78 117.5(3)
O2 Zn1 O1 C1 -169.4(4)
N2 Zn1 O1 C1 -67.7(6)
N1 Zn1 O1 C1 -10.9(4)
N7 Zn1 O1 C1 93.1(4)
O1 Zn1 O2 C20 145.8(4)
N2 Zn1 O2 C20 -13.8(4)
N1 Zn1 O2 C20 42.1(6)
N7 Zn1 O2 C20 -114.1(4)
O4 Zn2 O3 C25 -166.1(4)
N4 Zn2 O3 C25 -60.2(6)
N3 Zn2 O3 C25 -7.0(4)
N8 Zn2 O3 C25 97.5(4)
O3 Zn2 O4 C44 153.6(4)
N4 Zn2 O4 C44 -7.1(4)
N3 Zn2 O4 C44 46.5(6)
N8 Zn2 O4 C44 -107.0(4)
O6 Zn3 O5 C49 -174.1(3)
N6 Zn3 O5 C49 -66.7(6)
N5 Zn3 O5 C49 -14.5(3)
N9 Zn3 O5 C49 88.8(3)
O5 Zn3 O6 C68 154.6(4)
N6 Zn3 O6 C68 -6.1(4)
N5 Zn3 O6 C68 46.7(6)
N9 Zn3 O6 C68 -108.4(4)
Zn1 O1 C1 C2 -177.2(3)
Zn1 O1 C1 C6 2.1(6)
O1 C1 C2 F1 -3.9(6)
C6 C1 C2 F1 176.8(4)
O1 C1 C2 C3 178.8(4)
C6 C1 C2 C3 -0.5(7)
F1 C2 C3 C4 -177.3(4)
C1 C2 C3 C4 -0.1(7)
C2 C3 C4 C5 0.2(7)
C2 C3 C4 F2 180.0(4)
F2 C4 C5 C6 -179.4(4)
C3 C4 C5 C6 0.3(7)
O1 C1 C6 C7 8.4(7)
C2 C1 C6 C7 -172.3(4)
O1 C1 C6 C5 -178.3(4)
C2 C1 C6 C5 1.0(6)
C4 C5 C6 C1 -1.0(7)
C4 C5 C6 C7 172.9(4)
C8 N1 C7 C6 176.8(4)
Zn1 N1 C7 C6 -10.7(6)
C1 C6 C7 N1 -3.1(7)
C5 C6 C7 N1 -176.7(4)
C7 N1 C8 C9 -4.7(7)
Zn1 N1 C8 C9 -177.9(3)
C7 N1 C8 C13 177.4(4)
Zn1 N1 C8 C13 4.2(5)
C13 C8 C9 C10 -4.7(6)
N1 C8 C9 C10 177.4(4)
C8 C9 C10 C11 -0.4(7)
C9 C10 C11 C12 3.1(7)
C10 C11 C12 C13 -0.6(7)
C11 C12 C13 C8 -4.5(7)
C11 C12 C13 N2 173.0(4)
C9 C8 C13 C12 7.2(6)
N1 C8 C13 C12 -174.8(4)
C9 C8 C13 N2 -170.5(4)
N1 C8 C13 N2 7.5(6)
C14 N2 C13 C12 -25.9(7)
Zn1 N2 C13 C12 166.6(4)
C14 N2 C13 C8 151.7(4)
Zn1 N2 C13 C8 -15.8(5)
C13 N2 C14 C15 -170.3(4)
Zn1 N2 C14 C15 -4.3(6)
N2 C14 C15 C16 176.1(4)
N2 C14 C15 C20 0.5(7)
C20 C15 C16 C17 -2.7(7)
C14 C15 C16 C17 -178.5(4)
C15 C16 C17 C18 3.8(7)
C16 C17 C18 C19 -2.2(7)
C17 C18 C19 C20 -0.5(7)
C17 C18 C19 C21 174.9(4)
Zn1 O2 C20 C15 14.2(6)
Zn1 O2 C20 C19 -166.2(3)
C16 C15 C20 O2 179.5(4)
C14 C15 C20 O2 -5.1(7)
C16 C15 C20 C19 -0.1(6)
C14 C15 C20 C19 175.3(4)
C18 C19 C20 O2 -178.0(4)
C21 C19 C20 O2 6.5(6)
C18 C19 C20 C15 1.6(6)
C21 C19 C20 C15 -173.9(4)
C18 C19 C21 C24 0.4(6)
C20 C19 C21 C24 175.8(4)
C18 C19 C21 C22 121.7(5)
C20 C19 C21 C22 -62.9(6)
C18 C19 C21 C23 -117.9(5)
C20 C19 C21 C23 57.5(5)
Zn2 O3 C25 C26 177.1(3)
Zn2 O3 C25 C30 -1.8(7)
O3 C25 C26 F3 -2.4(7)
C30 C25 C26 F3 176.7(4)
O3 C25 C26 C27 179.0(5)
C30 C25 C26 C27 -2.0(8)
F3 C26 C27 C28 -178.3(5)
C25 C26 C27 C28 0.2(8)
C26 C27 C28 C29 0.2(8)
C26 C27 C28 F4 -179.7(5)
F4 C28 C29 C30 -178.9(4)
C27 C28 C29 C30 1.3(8)
C28 C29 C30 C25 -3.1(8)
C28 C29 C30 C31 171.9(5)
O3 C25 C30 C29 -177.7(5)
C26 C25 C30 C29 3.3(7)
O3 C25 C30 C31 7.7(8)
C26 C25 C30 C31 -171.3(4)
C32 N3 C31 C30 174.4(4)
Zn2 N3 C31 C30 -13.8(7)
C29 C30 C31 N3 -173.6(5)
C25 C30 C31 N3 1.3(8)
C31 N3 C32 C33 -6.4(7)
Zn2 N3 C32 C33 -179.0(4)
C31 N3 C32 C37 176.4(4)
Zn2 N3 C32 C37 3.8(5)
C37 C32 C33 C34 -6.3(7)
N3 C32 C33 C34 176.6(4)
C32 C33 C34 C35 1.2(7)
C33 C34 C35 C36 2.3(8)
C34 C35 C36 C37 -0.6(7)
C35 C36 C37 C32 -4.5(7)
C35 C36 C37 N4 172.2(4)
C33 C32 C37 C36 7.9(7)
N3 C32 C37 C36 -174.7(4)
C33 C32 C37 N4 -169.1(4)
N3 C32 C37 N4 8.3(6)
C38 N4 C37 C36 -23.0(7)
Zn2 N4 C37 C36 166.5(4)
C38 N4 C37 C32 153.9(4)
Zn2 N4 C37 C32 -16.6(5)
C37 N4 C38 C39 -173.2(4)
Zn2 N4 C38 C39 -3.9(7)
N4 C38 C39 C44 -0.6(8)
N4 C38 C39 C40 177.4(4)
C44 C39 C40 C41 -1.3(7)
C38 C39 C40 C41 -179.4(4)
C39 C40 C41 C42 0.1(7)
C40 C41 C42 C43 0.8(7)
C41 C42 C43 C44 -0.4(7)
C41 C42 C43 C45 178.8(5)
Zn2 O4 C44 C39 5.3(7)
Zn2 O4 C44 C43 -174.1(3)
C40 C39 C44 O4 -177.7(4)
C38 C39 C44 O4 0.2(7)
C40 C39 C44 C43 1.7(7)
C38 C39 C44 C43 179.6(4)
C42 C43 C44 O4 178.6(4)
C45 C43 C44 O4 -0.7(7)
C42 C43 C44 C39 -0.8(7)
C45 C43 C44 C39 179.9(4)
C42 C43 C45 C47 -119.0(5)
C44 C43 C45 C47 60.2(6)
C42 C43 C45 C46 120.8(5)
C44 C43 C45 C46 -60.0(6)
C42 C43 C45 C48 1.8(7)
C44 C43 C45 C48 -179.0(5)
Zn3 O5 C49 C50 -172.7(3)
Zn3 O5 C49 C54 7.9(6)
O5 C49 C50 F5 -0.5(6)
C54 C49 C50 F5 179.0(4)
O5 C49 C50 C51 -179.5(4)
C54 C49 C50 C51 0.0(6)
F5 C50 C51 C52 -178.5(4)
C49 C50 C51 C52 0.5(7)
C50 C51 C52 F6 179.2(4)
C50 C51 C52 C53 -1.2(7)
F6 C52 C53 C54 -179.1(4)
C51 C52 C53 C54 1.4(7)
O5 C49 C54 C55 4.1(7)
C50 C49 C54 C55 -175.3(4)
O5 C49 C54 C53 179.6(4)
C50 C49 C54 C53 0.1(6)
C52 C53 C54 C49 -0.8(6)
C52 C53 C54 C55 175.0(4)
C56 N5 C55 C54 177.6(4)
Zn3 N5 C55 C54 -10.8(6)
C49 C54 C55 N5 -1.7(7)
C53 C54 C55 N5 -177.3(4)
C55 N5 C56 C57 -6.8(7)
Zn3 N5 C56 C57 -179.2(3)
C55 N5 C56 C61 176.3(4)
Zn3 N5 C56 C61 3.9(5)
C61 C56 C57 C58 -4.8(6)
N5 C56 C57 C58 178.4(4)
C56 C57 C58 C59 0.1(7)
C57 C58 C59 C60 2.1(7)
C58 C59 C60 C61 0.5(7)
C59 C60 C61 C56 -5.3(7)
C59 C60 C61 N6 173.1(4)
C57 C56 C61 C60 7.3(6)
N5 C56 C61 C60 -175.6(4)
C57 C56 C61 N6 -171.2(4)
N5 C56 C61 N6 5.9(6)
C62 N6 C61 C60 -23.5(6)
Zn3 N6 C61 C60 168.4(4)
C62 N6 C61 C56 154.9(4)
Zn3 N6 C61 C56 -13.2(5)
C61 N6 C62 C63 -173.3(4)
Zn3 N6 C62 C63 -6.4(6)
N6 C62 C63 C64 178.3(4)
N6 C62 C63 C68 1.7(7)
C68 C63 C64 C65 -3.1(7)
C62 C63 C64 C65 -179.9(4)
C63 C64 C65 C66 1.8(7)
C64 C65 C66 C67 0.7(7)
C65 C66 C67 C68 -1.7(7)
C65 C66 C67 C69 176.3(4)
Zn3 O6 C68 C63 3.7(6)
Zn3 O6 C68 C67 -174.6(3)
C64 C63 C68 O6 -176.4(4)
C62 C63 C68 O6 0.1(7)
C64 C63 C68 C67 2.0(6)
C62 C63 C68 C67 178.5(4)
C66 C67 C68 O6 178.8(4)
C69 C67 C68 O6 0.7(6)
C66 C67 C68 C63 0.4(6)
C69 C67 C68 C63 -177.7(4)
C66 C67 C69 C71 -116.0(5)
C68 C67 C69 C71 61.9(6)
C66 C67 C69 C72 3.1(6)
C68 C67 C69 C72 -179.0(4)
C66 C67 C69 C70 122.5(5)
C68 C67 C69 C70 -59.5(6)
C74 N8 C73 N7 56.6(5)
C77 N8 C73 N7 -65.6(4)
Zn2 N8 C73 N7 177.4(3)
C75 N7 C73 N8 -57.1(4)
C76 N7 C73 N8 65.7(4)
Zn1 N7 C73 N8 -175.7(3)
C75 N9 C74 N8 57.0(4)
C78 N9 C74 N8 -66.6(4)
Zn3 N9 C74 N8 176.7(3)
C73 N8 C74 N9 -56.6(5)
C77 N8 C74 N9 65.6(5)
Zn2 N8 C74 N9 -176.4(3)
C74 N9 C75 N7 -56.8(5)
C78 N9 C75 N7 66.3(5)
Zn3 N9 C75 N7 -175.6(3)
C73 N7 C75 N9 56.9(5)
C76 N7 C75 N9 -66.3(5)
Zn1 N7 C75 N9 178.1(3)
C73 N7 C76 P1 -60.0(4)
C75 N7 C76 P1 61.3(4)
Zn1 N7 C76 P1 178.0(2)
C77 P1 C76 N7 47.8(3)
C78 P1 C76 N7 -49.0(4)
C74 N8 C77 P1 -60.0(4)
C73 N8 C77 P1 60.5(4)
Zn2 N8 C77 P1 179.3(2)
C76 P1 C77 N8 -48.4(3)
C78 P1 C77 N8 48.7(3)
C74 N9 C78 P1 61.3(4)
C75 N9 C78 P1 -60.6(4)
Zn3 N9 C78 P1 179.2(2)
C76 P1 C78 N9 48.2(3)
C77 P1 C78 N9 -48.9(3)
